data_7102658
loop_
_publ_author_name
'Avarvari, Narcis'
'Fourmigu\'e, Marc'

_publ_section_title
;
 First cation radical salt of a tetrathiafulvalene-based phosphine
 metal complex.
;
_journal_issue 11
_journal_name_full 'Chemical communications (Cambridge, England)'
_journal_page_first 1300
_journal_page_last 1301
_journal_paper_doi 10.1039/b403168g
_journal_year 2004
_chemical_formula_sum 'C36 H26 Mo O4 P2 S4'
_chemical_formula_weight 808.69
_chemical_name_common o-Me2-TTF(PPh2)2(Mo(CO)4)
_chemical_name_systematic
;
?
;
_space_group_IT_number 2
_symmetry_cell_setting triclinic
_symmetry_space_group_name_Hall '-P 1'
_symmetry_space_group_name_H-M 'P -1'
_atom_sites_solution_hydrogens geom
_atom_sites_solution_primary direct
_atom_sites_solution_secondary difmap
_audit_creation_method SHELXL-97
_cell_angle_alpha 114.96(1)
_cell_angle_beta 105.50(1)
_cell_angle_gamma 95.50(1)
_cell_formula_units_Z 4
_cell_length_a 12.821(1)
_cell_length_b 18.266(2)
_cell_length_c 18.629(2)
_cell_measurement_reflns_used 8000
_cell_measurement_temperature 293(2)
_cell_measurement_theta_max 52.1
_cell_measurement_theta_min 3.3
_cell_volume 3701.1(5)
_computing_cell_refinement 'SELECT, CELL [STOE-IPDS]'
_computing_data_collection 'EXPOSE [STOE-IPDS]'
_computing_data_reduction 'INTEGRATE [STOE-IPDS]'
_computing_structure_refinement 'SHELXL-97 (Sheldrick, 1997)'
_computing_structure_solution 'SHELXS-97 (Sheldrick, 1990)'
_diffrn_ambient_temperature 293(2)
_diffrn_detector_area_resol_mean 6.66
_diffrn_measured_fraction_theta_full 0.928
_diffrn_measured_fraction_theta_max 0.928
_diffrn_measurement_device_type STOE-IPDS
_diffrn_measurement_method 'Oscillation, Phi. incr. = 1.2'
_diffrn_radiation_monochromator graphite
_diffrn_radiation_source 'fine-focus sealed tube'
_diffrn_radiation_type MoK\a
_diffrn_radiation_wavelength 0.71073
_diffrn_reflns_av_R_equivalents 0.064
_diffrn_reflns_av_sigmaI/netI 0.1024
_diffrn_reflns_limit_h_max 15
_diffrn_reflns_limit_h_min -15
_diffrn_reflns_limit_k_max 20
_diffrn_reflns_limit_k_min -22
_diffrn_reflns_limit_l_max 22
_diffrn_reflns_limit_l_min 0
_diffrn_reflns_number 38275
_diffrn_reflns_theta_full 25.99
_diffrn_reflns_theta_max 25.99
_diffrn_reflns_theta_min 2.04
_exptl_absorpt_coefficient_mu 0.703
_exptl_absorpt_correction_type none
_exptl_crystal_colour orange
_exptl_crystal_density_diffrn 1.451
_exptl_crystal_density_meas ?
_exptl_crystal_density_method .
_exptl_crystal_description prism
_exptl_crystal_F_000 1640
_exptl_crystal_size_max 0.4
_exptl_crystal_size_mid 0.15
_exptl_crystal_size_min 0.10
_refine_diff_density_max 0.321
_refine_diff_density_min -0.258
_refine_diff_density_rms 0.054
_refine_ls_extinction_method none
_refine_ls_goodness_of_fit_ref 0.767
_refine_ls_hydrogen_treatment constr
_refine_ls_matrix_type full
_refine_ls_number_parameters 847
_refine_ls_number_reflns 13477
_refine_ls_number_restraints 0
_refine_ls_restrained_S_all 0.767
_refine_ls_R_factor_all 0.0874
_refine_ls_R_factor_gt 0.0371
_refine_ls_shift/su_max 0.001
_refine_ls_shift/su_mean 0.000
_refine_ls_structure_factor_coef Fsqd
_refine_ls_weighting_details 'calc w=1/[\s^2^(Fo^2^)+(0.0175P)^2^+0.0000P] where P=(Fo^2^+2Fc^2^)/3'
_refine_ls_weighting_scheme calc
_refine_ls_wR_factor_gt 0.0548
_refine_ls_wR_factor_ref 0.0623
_reflns_number_gt 7383
_reflns_number_total 13477
_reflns_threshold_expression >2sigma(I)
_cod_data_source_file b403168g.txt
_cod_data_source_block na91merg
_cod_original_sg_symbol_H-M P-1
_cod_database_code 7102658

loop_
_symmetry_equiv_pos_as_xyz
'x, y, z'
'-x, -y, -z'

loop_
_atom_site_label
_atom_site_type_symbol
_atom_site_fract_x
_atom_site_fract_y
_atom_site_fract_z
_atom_site_U_iso_or_equiv
_atom_site_adp_type
_atom_site_occupancy
_atom_site_symmetry_multiplicity
_atom_site_calc_flag
_atom_site_refinement_flags
Mo1 Mo 0.35345(3) 0.78929(2) 0.390247(17) 0.04056(10) Uani 1 1 d .
S1 S 0.39310(10) 0.51630(6) 0.16606(5) 0.0547(3) Uani 1 1 d .
S2 S 0.36547(10) 0.62853(6) 0.08956(6) 0.0561(3) Uani 1 1 d .
S3 S 0.38082(9) 0.36695(6) -0.01563(5) 0.0535(3) Uani 1 1 d .
S4 S 0.33068(10) 0.47547(7) -0.09288(6) 0.0598(3) Uani 1 1 d .
P1 P 0.33096(8) 0.63522(6) 0.31977(5) 0.0411(3) Uani 1 1 d .
P2 P 0.30843(8) 0.75926(6) 0.24056(5) 0.0401(2) Uani 1 1 d .
O1 O 0.6128(3) 0.8227(2) 0.4224(2) 0.0884(11) Uani 1 1 d .
O2 O 0.4117(3) 0.8114(3) 0.5733(2) 0.1416(19) Uani 1 1 d .
O3 O 0.3686(3) 0.9810(2) 0.4585(2) 0.1006(12) Uani 1 1 d .
O4 O 0.0982(3) 0.7692(2) 0.3747(2) 0.0972(12) Uani 1 1 d .
C1 C 0.3553(3) 0.6085(2) 0.22054(19) 0.0405(9) Uani 1 1 d .
C2 C 0.3431(3) 0.6608(2) 0.18619(19) 0.0396(9) Uani 1 1 d .
C3 C 0.3707(3) 0.5274(2) 0.0740(2) 0.0465(10) Uani 1 1 d .
C4 C 0.3611(3) 0.4651(2) -0.0012(2) 0.0451(10) Uani 1 1 d .
C5 C 0.3341(3) 0.3198(2) -0.1262(2) 0.0521(11) Uani 1 1 d .
C6 C 0.3113(4) 0.3695(3) -0.1606(2) 0.0565(11) Uani 1 1 d .
C7 C 0.3299(4) 0.2287(3) -0.1700(3) 0.0824(15) Uani 1 1 d .
H7A H 0.3497 0.2089 -0.1292 0.124 Uiso 1 1 calc R
H7B H 0.3814 0.2200 -0.2003 0.124 Uiso 1 1 calc R
H7C H 0.2558 0.1989 -0.2088 0.124 Uiso 1 1 calc R
C8 C 0.2738(5) 0.3453(3) -0.2530(2) 0.0999(19) Uani 1 1 d .
H8A H 0.2644 0.3935 -0.2604 0.150 Uiso 1 1 calc R
H8B H 0.2041 0.3044 -0.2815 0.150 Uiso 1 1 calc R
H8C H 0.3288 0.3226 -0.2761 0.150 Uiso 1 1 calc R
C9 C 0.5184(4) 0.8093(2) 0.4085(2) 0.0572(11) Uani 1 1 d .
C10 C 0.3893(4) 0.8018(3) 0.5057(3) 0.0747(15) Uani 1 1 d .
C11 C 0.3640(4) 0.9104(3) 0.4329(2) 0.0637(13) Uani 1 1 d .
C12 C 0.1898(4) 0.7744(3) 0.3782(2) 0.0605(12) Uani 1 1 d .
C13 C 0.4184(3) 0.5793(2) 0.36099(19) 0.0449(10) Uani 1 1 d .
C14 C 0.3779(4) 0.5002(3) 0.3501(2) 0.0598(12) Uani 1 1 d .
H14 H 0.3023 0.4749 0.3220 0.072 Uiso 1 1 calc R
C15 C 0.4479(5) 0.4588(3) 0.3801(3) 0.0691(13) Uani 1 1 d .
H15 H 0.4191 0.4062 0.3724 0.083 Uiso 1 1 calc R
C16 C 0.5582(5) 0.4944(3) 0.4208(3) 0.0688(13) Uani 1 1 d .
H16 H 0.6051 0.4666 0.4413 0.083 Uiso 1 1 calc R
C17 C 0.6003(4) 0.5714(4) 0.4315(3) 0.0818(15) Uani 1 1 d .
H17 H 0.6763 0.5953 0.4581 0.098 Uiso 1 1 calc R
C18 C 0.5316(4) 0.6135(3) 0.4034(3) 0.0713(13) Uani 1 1 d .
H18 H 0.5616 0.6666 0.4129 0.086 Uiso 1 1 calc R
C19 C 0.1894(3) 0.5760(2) 0.2873(2) 0.0489(10) Uani 1 1 d .
C20 C 0.1181(4) 0.5347(3) 0.2050(3) 0.0721(14) Uani 1 1 d .
H20 H 0.1453 0.5293 0.1619 0.087 Uiso 1 1 calc R
C21 C 0.0072(4) 0.5011(4) 0.1856(4) 0.102(2) Uani 1 1 d .
H21 H -0.0395 0.4726 0.1296 0.122 Uiso 1 1 calc R
C22 C -0.0344(4) 0.5095(4) 0.2481(4) 0.0967(18) Uani 1 1 d .
H22 H -0.1099 0.4888 0.2350 0.116 Uiso 1 1 calc R
C23 C 0.0349(5) 0.5481(3) 0.3294(4) 0.0870(16) Uani 1 1 d .
H23 H 0.0071 0.5519 0.3718 0.104 Uiso 1 1 calc R
C24 C 0.1461(4) 0.5819(3) 0.3498(3) 0.0710(14) Uani 1 1 d .
H24 H 0.1924 0.6089 0.4059 0.085 Uiso 1 1 calc R
C25 C 0.3810(3) 0.8263(2) 0.2100(2) 0.0430(9) Uani 1 1 d .
C26 C 0.4752(3) 0.8881(2) 0.2675(2) 0.0506(10) Uani 1 1 d .
H26 H 0.4998 0.8972 0.3230 0.061 Uiso 1 1 calc R
C27 C 0.5333(3) 0.9365(3) 0.2441(3) 0.0603(11) Uani 1 1 d .
H27 H 0.5964 0.9780 0.2836 0.072 Uiso 1 1 calc R
C28 C 0.4981(4) 0.9234(3) 0.1627(3) 0.0592(12) Uani 1 1 d .
H28 H 0.5384 0.9553 0.1468 0.071 Uiso 1 1 calc R
C29 C 0.4048(4) 0.8642(3) 0.1048(3) 0.0643(12) Uani 1 1 d .
H29 H 0.3811 0.8564 0.0498 0.077 Uiso 1 1 calc R
C30 C 0.3448(4) 0.8153(2) 0.1272(2) 0.0544(11) Uani 1 1 d .
H30 H 0.2806 0.7752 0.0874 0.065 Uiso 1 1 calc R
C31 C 0.1628(3) 0.7410(3) 0.1796(2) 0.0483(10) Uani 1 1 d .
C32 C 0.1110(4) 0.8055(4) 0.2029(3) 0.0882(16) Uani 1 1 d .
H32 H 0.1524 0.8578 0.2459 0.106 Uiso 1 1 calc R
C33 C -0.0009(5) 0.7941(5) 0.1637(4) 0.112(2) Uani 1 1 d .
H33 H -0.0343 0.8387 0.1798 0.134 Uiso 1 1 calc R
C34 C -0.0624(5) 0.7184(5) 0.1020(4) 0.104(2) Uani 1 1 d .
H34 H -0.1385 0.7106 0.0768 0.124 Uiso 1 1 calc R
C35 C -0.0138(5) 0.6534(5) 0.0764(4) 0.111(2) Uani 1 1 d .
H35 H -0.0559 0.6015 0.0332 0.133 Uiso 1 1 calc R
C36 C 0.0990(4) 0.6656(3) 0.1154(3) 0.0837(15) Uani 1 1 d .
H36 H 0.1325 0.6214 0.0974 0.100 Uiso 1 1 calc R
Mo2 Mo -0.04341(3) -0.27124(2) -0.393018(18) 0.04547(10) Uani 1 1 d .
S5 S 0.21239(8) 0.01829(6) -0.17266(5) 0.0502(3) Uani 1 1 d .
S6 S 0.28059(9) -0.09984(7) -0.11102(6) 0.0592(3) Uani 1 1 d .
S7 S 0.35835(10) 0.17283(7) 0.01247(6) 0.0600(3) Uani 1 1 d .
S8 S 0.42279(10) 0.05513(7) 0.07338(6) 0.0712(4) Uani 1 1 d .
P3 P 0.00822(8) -0.11644(6) -0.32160(5) 0.0411(3) Uani 1 1 d .
P4 P 0.07270(8) -0.24324(6) -0.24944(5) 0.0419(3) Uani 1 1 d .
O5 O -0.2588(3) -0.2718(2) -0.3398(2) 0.1049(13) Uani 1 1 d .
O6 O -0.1758(4) -0.2680(3) -0.5583(2) 0.1471(19) Uani 1 1 d .
O7 O -0.1145(4) -0.4663(2) -0.4769(2) 0.1176(14) Uani 1 1 d .
O8 O 0.1675(3) -0.2870(3) -0.4512(2) 0.1126(14) Uani 1 1 d .
C37 C 0.1281(3) -0.0833(2) -0.22724(18) 0.0389(9) Uani 1 1 d .
C38 C 0.1585(3) -0.1378(2) -0.19885(19) 0.0419(9) Uani 1 1 d .
C39 C 0.2889(3) 0.0055(2) -0.0871(2) 0.0428(9) Uani 1 1 d .
C40 C 0.3484(3) 0.0688(2) -0.0112(2) 0.0451(10) Uani 1 1 d .
C41 C 0.4124(4) 0.2118(3) 0.1223(2) 0.0636(13) Uani 1 1 d .
C42 C 0.4427(4) 0.1583(3) 0.1497(2) 0.0681(14) Uani 1 1 d .
C43 C 0.4180(4) 0.3016(3) 0.1750(3) 0.0952(18) Uani 1 1 d .
H43A H 0.3903 0.3257 0.1390 0.143 Uiso 1 1 calc R
H43B H 0.4940 0.3304 0.2098 0.143 Uiso 1 1 calc R
H43C H 0.3734 0.3063 0.2100 0.143 Uiso 1 1 calc R
C44 C 0.4990(5) 0.1784(3) 0.2410(2) 0.118(2) Uani 1 1 d .
H44A H 0.5124 0.1286 0.2436 0.178 Uiso 1 1 calc R
H44B H 0.4515 0.2007 0.2727 0.178 Uiso 1 1 calc R
H44C H 0.5686 0.2186 0.2643 0.178 Uiso 1 1 calc R
C45 C -0.1811(4) -0.2697(3) -0.3581(3) 0.0646(12) Uani 1 1 d .
C46 C -0.1286(4) -0.2712(3) -0.4984(3) 0.0817(16) Uani 1 1 d .
C47 C -0.0858(4) -0.3942(3) -0.4446(3) 0.0765(15) Uani 1 1 d .
C48 C 0.0923(5) -0.2794(3) -0.4293(2) 0.0714(14) Uani 1 1 d .
C49 C -0.0982(3) -0.0689(2) -0.2837(2) 0.0474(10) Uani 1 1 d .
C50 C -0.0866(4) -0.0270(3) -0.2003(3) 0.0777(15) Uani 1 1 d .
H50 H -0.0186 -0.0165 -0.1595 0.093 Uiso 1 1 calc R
C51 C -0.1747(6) -0.0002(4) -0.1759(4) 0.106(2) Uani 1 1 d .
H51 H -0.1654 0.0287 -0.1191 0.127 Uiso 1 1 calc R
C52 C -0.2742(5) -0.0160(4) -0.2349(5) 0.0968(18) Uani 1 1 d .
H52 H -0.3337 0.0008 -0.2182 0.116 Uiso 1 1 calc R
C53 C -0.2879(4) -0.0560(3) -0.3179(4) 0.0883(16) Uani 1 1 d .
H53 H -0.3559 -0.0652 -0.3580 0.106 Uiso 1 1 calc R
C54 C -0.1999(4) -0.0831(3) -0.3426(3) 0.0680(13) Uani 1 1 d .
H54 H -0.2096 -0.1112 -0.3996 0.082 Uiso 1 1 calc R
C55 C 0.0582(3) -0.0526(3) -0.3650(2) 0.0488(10) Uani 1 1 d .
C56 C 0.0294(4) 0.0205(3) -0.3545(3) 0.0684(13) Uani 1 1 d .
H56 H -0.0233 0.0364 -0.3287 0.082 Uiso 1 1 calc R
C57 C 0.0767(5) 0.0720(3) -0.3812(3) 0.0872(16) Uani 1 1 d .
H57 H 0.0570 0.1220 -0.3724 0.105 Uiso 1 1 calc R
C58 C 0.1514(5) 0.0480(4) -0.4202(3) 0.0883(19) Uani 1 1 d .
H58 H 0.1821 0.0811 -0.4395 0.106 Uiso 1 1 calc R
C59 C 0.1820(5) -0.0238(4) -0.4313(3) 0.100(2) Uani 1 1 d .
H59 H 0.2351 -0.0389 -0.4569 0.120 Uiso 1 1 calc R
C60 C 0.1351(4) -0.0752(3) -0.4050(3) 0.0811(15) Uani 1 1 d .
H60 H 0.1555 -0.1251 -0.4143 0.097 Uiso 1 1 calc R
C61 C 0.0009(3) -0.2383(3) -0.1756(2) 0.0505(10) Uani 1 1 d .
C62 C -0.0598(4) -0.3111(3) -0.1868(3) 0.0814(15) Uani 1 1 d .
H62 H -0.0619 -0.3614 -0.2310 0.098 Uiso 1 1 calc R
C63 C -0.1170(5) -0.3111(4) -0.1344(4) 0.109(2) Uani 1 1 d .
H63 H -0.1568 -0.3609 -0.1427 0.131 Uiso 1 1 calc R
C64 C -0.1156(5) -0.2385(5) -0.0708(4) 0.110(2) Uani 1 1 d .
H64 H -0.1536 -0.2386 -0.0348 0.131 Uiso 1 1 calc R
C65 C -0.0594(6) -0.1657(5) -0.0590(3) 0.121(2) Uani 1 1 d .
H65 H -0.0612 -0.1158 -0.0163 0.146 Uiso 1 1 calc R
C66 C 0.0013(5) -0.1652(3) -0.1106(3) 0.0906(17) Uani 1 1 d .
H66 H 0.0423 -0.1152 -0.1010 0.109 Uiso 1 1 calc R
C67 C 0.1719(3) -0.3038(2) -0.2313(2) 0.0480(10) Uani 1 1 d .
C68 C 0.2272(4) -0.2943(3) -0.1513(3) 0.0631(12) Uani 1 1 d .
H68 H 0.2137 -0.2552 -0.1051 0.076 Uiso 1 1 calc R
C69 C 0.3004(4) -0.3408(4) -0.1392(4) 0.0803(15) Uani 1 1 d .
H69 H 0.3374 -0.3323 -0.0850 0.096 Uiso 1 1 calc R
C70 C 0.3198(4) -0.3999(4) -0.2062(5) 0.0882(16) Uani 1 1 d .
H70 H 0.3698 -0.4315 -0.1977 0.106 Uiso 1 1 calc R
C71 C 0.2655(5) -0.4123(3) -0.2857(4) 0.0863(16) Uani 1 1 d .
H71 H 0.2783 -0.4529 -0.3313 0.104 Uiso 1 1 calc R
C72 C 0.1917(4) -0.3650(3) -0.2989(3) 0.0634(12) Uani 1 1 d .
H72 H 0.1552 -0.3742 -0.3534 0.076 Uiso 1 1 calc R

loop_
_atom_site_aniso_label
_atom_site_aniso_U_11
_atom_site_aniso_U_22
_atom_site_aniso_U_33
_atom_site_aniso_U_23
_atom_site_aniso_U_13
_atom_site_aniso_U_12
Mo1 0.0445(2) 0.0357(2) 0.03202(16) 0.00650(14) 0.01688(15) 0.00275(17)
S1 0.0820(8) 0.0457(6) 0.0410(5) 0.0188(5) 0.0264(5) 0.0263(6)
S2 0.0920(9) 0.0421(6) 0.0446(5) 0.0185(5) 0.0392(6) 0.0235(6)
S3 0.0683(8) 0.0419(6) 0.0419(5) 0.0124(5) 0.0164(5) 0.0187(6)
S4 0.0888(9) 0.0496(7) 0.0390(5) 0.0177(5) 0.0219(5) 0.0220(6)
P1 0.0430(6) 0.0399(6) 0.0341(5) 0.0125(4) 0.0143(4) 0.0022(5)
P2 0.0435(6) 0.0341(6) 0.0395(5) 0.0122(4) 0.0185(4) 0.0072(5)
O1 0.045(2) 0.081(3) 0.133(3) 0.050(2) 0.023(2) 0.005(2)
O2 0.139(4) 0.218(5) 0.0452(19) 0.060(3) 0.019(2) -0.008(3)
O3 0.123(3) 0.043(2) 0.122(3) 0.015(2) 0.061(2) 0.018(2)
O4 0.064(2) 0.105(3) 0.133(3) 0.052(2) 0.054(2) 0.028(2)
C1 0.044(2) 0.034(2) 0.0382(18) 0.0113(16) 0.0164(17) 0.0065(19)
C2 0.043(2) 0.037(2) 0.0357(18) 0.0126(16) 0.0168(16) 0.0077(19)
C3 0.058(3) 0.041(2) 0.0381(19) 0.0143(17) 0.0195(18) 0.015(2)
C4 0.051(2) 0.041(2) 0.0373(19) 0.0114(17) 0.0157(17) 0.014(2)
C5 0.055(3) 0.040(3) 0.045(2) 0.0056(19) 0.0170(19) 0.013(2)
C6 0.070(3) 0.050(3) 0.0330(19) 0.0067(19) 0.0133(19) 0.016(2)
C7 0.108(4) 0.051(3) 0.062(3) 0.004(2) 0.025(3) 0.024(3)
C8 0.149(5) 0.085(4) 0.038(2) 0.012(2) 0.015(3) 0.032(4)
C9 0.065(3) 0.039(3) 0.057(2) 0.017(2) 0.018(2) 0.002(2)
C10 0.073(3) 0.084(4) 0.045(2) 0.016(2) 0.018(2) -0.004(3)
C11 0.069(3) 0.053(3) 0.057(2) 0.008(2) 0.035(2) 0.007(3)
C12 0.072(3) 0.054(3) 0.060(2) 0.022(2) 0.037(2) 0.015(3)
C13 0.055(3) 0.045(2) 0.0325(18) 0.0154(17) 0.0187(18) 0.009(2)
C14 0.062(3) 0.059(3) 0.055(2) 0.028(2) 0.015(2) 0.007(3)
C15 0.098(4) 0.058(3) 0.067(3) 0.038(3) 0.034(3) 0.027(3)
C16 0.080(4) 0.082(4) 0.055(3) 0.038(3) 0.023(3) 0.036(3)
C17 0.061(3) 0.080(4) 0.095(4) 0.043(3) 0.008(3) 0.017(3)
C18 0.053(3) 0.063(3) 0.084(3) 0.035(3) 0.007(3) 0.003(3)
C19 0.051(3) 0.040(2) 0.056(2) 0.0212(19) 0.022(2) 0.010(2)
C20 0.055(3) 0.076(3) 0.072(3) 0.037(3) 0.007(2) -0.012(3)
C21 0.057(4) 0.114(5) 0.107(4) 0.058(4) -0.005(3) -0.024(3)
C22 0.043(3) 0.094(5) 0.149(5) 0.061(4) 0.026(4) -0.001(3)
C23 0.072(4) 0.074(4) 0.128(5) 0.045(3) 0.058(4) 0.011(3)
C24 0.066(3) 0.063(3) 0.073(3) 0.018(2) 0.036(2) -0.002(3)
C25 0.045(2) 0.040(2) 0.050(2) 0.0208(18) 0.0243(19) 0.017(2)
C26 0.047(3) 0.049(3) 0.059(2) 0.026(2) 0.020(2) 0.011(2)
C27 0.047(3) 0.055(3) 0.084(3) 0.039(2) 0.022(2) 0.008(2)
C28 0.053(3) 0.071(3) 0.084(3) 0.054(3) 0.037(3) 0.024(3)
C29 0.080(4) 0.067(3) 0.073(3) 0.046(3) 0.039(3) 0.029(3)
C30 0.067(3) 0.048(3) 0.051(2) 0.024(2) 0.021(2) 0.014(2)
C31 0.046(2) 0.049(3) 0.048(2) 0.023(2) 0.0167(19) 0.007(2)
C32 0.064(4) 0.087(4) 0.081(3) 0.014(3) 0.015(3) 0.027(3)
C33 0.061(4) 0.150(7) 0.106(4) 0.041(4) 0.025(4) 0.052(4)
C34 0.044(4) 0.164(7) 0.097(4) 0.067(5) 0.009(3) 0.012(5)
C35 0.065(4) 0.104(5) 0.125(5) 0.052(4) -0.010(4) -0.007(4)
C36 0.062(4) 0.068(4) 0.092(3) 0.031(3) -0.004(3) 0.001(3)
Mo2 0.0417(2) 0.0457(2) 0.03028(16) 0.00753(15) 0.00383(14) 0.00344(18)
S5 0.0490(6) 0.0446(6) 0.0445(5) 0.0203(5) 0.0018(5) -0.0003(5)
S6 0.0521(7) 0.0430(7) 0.0546(6) 0.0185(5) -0.0127(5) 0.0012(6)
S7 0.0732(8) 0.0447(7) 0.0487(6) 0.0147(5) 0.0146(5) 0.0081(6)
S8 0.0787(9) 0.0607(8) 0.0469(6) 0.0222(5) -0.0088(5) 0.0008(7)
P3 0.0358(6) 0.0490(7) 0.0323(5) 0.0160(5) 0.0079(4) 0.0085(5)
P4 0.0383(6) 0.0396(6) 0.0367(5) 0.0112(4) 0.0089(4) 0.0050(5)
O5 0.057(2) 0.114(3) 0.145(3) 0.059(3) 0.045(2) 0.009(2)
O6 0.169(4) 0.187(5) 0.056(2) 0.059(3) -0.010(2) 0.048(4)
O7 0.126(4) 0.052(2) 0.115(3) 0.011(2) 0.005(2) 0.004(2)
O8 0.123(3) 0.132(3) 0.122(3) 0.058(3) 0.094(3) 0.058(3)
C37 0.031(2) 0.044(2) 0.0331(17) 0.0119(17) 0.0090(15) 0.0053(19)
C38 0.038(2) 0.042(2) 0.0377(18) 0.0148(17) 0.0083(16) 0.010(2)
C39 0.037(2) 0.044(2) 0.0396(19) 0.0177(18) 0.0060(17) 0.0036(19)
C40 0.037(2) 0.047(2) 0.0398(19) 0.0171(18) 0.0054(17) 0.001(2)
C41 0.063(3) 0.055(3) 0.048(2) 0.004(2) 0.020(2) -0.002(3)
C42 0.069(3) 0.069(3) 0.039(2) 0.011(2) 0.009(2) -0.008(3)
C43 0.088(4) 0.062(3) 0.077(3) -0.012(3) 0.022(3) -0.003(3)
C44 0.151(5) 0.110(5) 0.038(2) 0.020(3) -0.006(3) -0.026(4)
C45 0.050(3) 0.061(3) 0.072(3) 0.032(2) 0.007(2) 0.001(3)
C46 0.081(4) 0.087(4) 0.047(2) 0.017(2) 0.004(2) 0.009(3)
C47 0.063(3) 0.069(4) 0.060(3) 0.013(3) -0.003(2) 0.004(3)
C48 0.100(4) 0.064(3) 0.048(2) 0.019(2) 0.033(3) 0.024(3)
C49 0.040(2) 0.049(3) 0.056(2) 0.026(2) 0.0179(19) 0.012(2)
C50 0.072(3) 0.101(4) 0.063(3) 0.030(3) 0.035(3) 0.042(3)
C51 0.097(5) 0.133(6) 0.097(4) 0.041(4) 0.059(4) 0.058(4)
C52 0.075(4) 0.097(5) 0.137(5) 0.050(4) 0.063(4) 0.044(4)
C53 0.049(3) 0.085(4) 0.131(5) 0.054(4) 0.023(3) 0.021(3)
C54 0.041(3) 0.077(4) 0.081(3) 0.037(3) 0.014(2) 0.015(3)
C55 0.043(2) 0.064(3) 0.0348(19) 0.0240(19) 0.0059(17) 0.011(2)
C56 0.066(3) 0.072(4) 0.080(3) 0.042(3) 0.032(3) 0.019(3)
C57 0.096(4) 0.078(4) 0.097(4) 0.055(3) 0.029(3) 0.013(3)
C58 0.097(5) 0.098(5) 0.063(3) 0.047(3) 0.013(3) -0.014(4)
C59 0.106(5) 0.122(5) 0.095(4) 0.058(4) 0.061(3) 0.009(4)
C60 0.096(4) 0.080(4) 0.092(3) 0.046(3) 0.059(3) 0.023(3)
C61 0.048(3) 0.057(3) 0.043(2) 0.020(2) 0.0170(18) 0.013(2)
C62 0.088(4) 0.069(4) 0.102(4) 0.039(3) 0.056(3) 0.017(3)
C63 0.114(5) 0.117(5) 0.153(5) 0.082(5) 0.094(5) 0.036(4)
C64 0.110(5) 0.170(7) 0.105(4) 0.084(5) 0.076(4) 0.063(5)
C65 0.139(6) 0.125(6) 0.094(4) 0.025(4) 0.078(4) 0.027(5)
C66 0.114(5) 0.080(4) 0.076(3) 0.024(3) 0.054(3) 0.019(3)
C67 0.043(2) 0.043(2) 0.053(2) 0.0214(19) 0.0130(19) 0.007(2)
C68 0.061(3) 0.046(3) 0.067(3) 0.023(2) 0.007(2) 0.010(3)
C69 0.061(4) 0.070(4) 0.106(4) 0.053(3) 0.004(3) 0.013(3)
C70 0.060(4) 0.093(5) 0.150(5) 0.082(4) 0.043(4) 0.038(3)
C71 0.087(4) 0.081(4) 0.131(5) 0.059(4) 0.072(4) 0.048(4)
C72 0.066(3) 0.063(3) 0.076(3) 0.035(3) 0.039(2) 0.029(3)

loop_
_atom_type_symbol
_atom_type_description
_atom_type_scat_dispersion_real
_atom_type_scat_dispersion_imag
_atom_type_scat_source
C C 0.0033 0.0016 'International Tables Vol C Tables 4.2.6.8 and 6.1.1.4'
H H 0.0000 0.0000 'International Tables Vol C Tables 4.2.6.8 and 6.1.1.4'
O O 0.0106 0.0060 'International Tables Vol C Tables 4.2.6.8 and 6.1.1.4'
P P 0.1023 0.0942 'International Tables Vol C Tables 4.2.6.8 and 6.1.1.4'
S S 0.1246 0.1234 'International Tables Vol C Tables 4.2.6.8 and 6.1.1.4'
Mo Mo -1.6832 0.6857 'International Tables Vol C Tables 4.2.6.8 and 6.1.1.4'

loop_
_geom_angle_atom_site_label_1
_geom_angle_atom_site_label_2
_geom_angle_atom_site_label_3
_geom_angle
C10 Mo1 C11 91.22(19)
C10 Mo1 C9 88.54(17)
C11 Mo1 C9 89.84(18)
C10 Mo1 C12 89.28(17)
C11 Mo1 C12 88.02(18)
C9 Mo1 C12 176.91(16)
C10 Mo1 P2 174.50(15)
C11 Mo1 P2 94.27(12)
C9 Mo1 P2 91.14(11)
C12 Mo1 P2 91.24(12)
C10 Mo1 P1 95.33(15)
C11 Mo1 P1 173.35(12)
C9 Mo1 P1 91.47(13)
C12 Mo1 P1 90.91(13)
P2 Mo1 P1 79.19(5)
C1 S1 C3 94.01(17)
C2 S2 C3 94.94(17)
C4 S3 C5 95.73(19)
C4 S4 C6 95.18(18)
C13 P1 C19 104.18(18)
C13 P1 C1 101.09(17)
C19 P1 C1 103.72(17)
C13 P1 Mo1 125.10(13)
C19 P1 Mo1 113.87(14)
C1 P1 Mo1 106.31(12)
C31 P2 C2 103.31(18)
C31 P2 C25 102.95(17)
C2 P2 C25 102.00(16)
C31 P2 Mo1 117.44(12)
C2 P2 Mo1 106.71(12)
C25 P2 Mo1 121.96(12)
C2 C1 S1 117.8(2)
C2 C1 P1 119.6(3)
S1 C1 P1 122.5(2)
C1 C2 S2 116.2(3)
C1 C2 P2 120.4(2)
S2 C2 P2 123.4(2)
C4 C3 S2 122.6(3)
C4 C3 S1 123.5(3)
S2 C3 S1 113.84(18)
C3 C4 S4 122.9(3)
C3 C4 S3 123.3(3)
S4 C4 S3 113.84(18)
C6 C5 C7 127.9(4)
C6 C5 S3 116.3(3)
C7 C5 S3 115.8(3)
C5 C6 C8 126.7(4)
C5 C6 S4 117.9(3)
C8 C6 S4 115.3(3)
O1 C9 Mo1 177.1(4)
O2 C10 Mo1 177.9(4)
O3 C11 Mo1 178.7(4)
O4 C12 Mo1 177.0(4)
C18 C13 C14 116.5(4)
C18 C13 P1 120.4(3)
C14 C13 P1 123.1(3)
C15 C14 C13 121.3(4)
C16 C15 C14 120.2(5)
C15 C16 C17 119.7(5)
C18 C17 C16 120.6(5)
C17 C18 C13 121.7(5)
C20 C19 C24 117.8(4)
C20 C19 P1 123.7(3)
C24 C19 P1 117.9(3)
C19 C20 C21 121.0(4)
C22 C21 C20 120.3(5)
C23 C22 C21 119.7(5)
C22 C23 C24 120.6(5)
C23 C24 C19 120.6(4)
C26 C25 C30 117.9(3)
C26 C25 P2 120.7(3)
C30 C25 P2 121.4(3)
C27 C26 C25 121.1(4)
C28 C27 C26 119.9(4)
C29 C28 C27 120.6(4)
C28 C29 C30 120.4(4)
C29 C30 C25 120.0(4)
C36 C31 C32 117.4(4)
C36 C31 P2 124.2(4)
C32 C31 P2 118.3(3)
C31 C32 C33 121.2(5)
C34 C33 C32 120.1(6)
C33 C34 C35 120.5(6)
C34 C35 C36 119.1(6)
C31 C36 C35 121.8(6)
C46 Mo2 C47 92.6(2)
C46 Mo2 C48 89.95(19)
C47 Mo2 C48 89.2(2)
C46 Mo2 C45 90.86(19)
C47 Mo2 C45 87.7(2)
C48 Mo2 C45 176.87(19)
C46 Mo2 P3 89.54(16)
C47 Mo2 P3 177.06(13)
C48 Mo2 P3 92.73(14)
C45 Mo2 P3 90.30(13)
C46 Mo2 P4 169.57(15)
C47 Mo2 P4 97.79(14)
C48 Mo2 P4 90.23(13)
C45 Mo2 P4 89.53(12)
P3 Mo2 P4 80.03(5)
C39 S5 C37 94.12(17)
C38 S6 C39 94.47(18)
C40 S7 C41 95.3(2)
C40 S8 C42 95.1(2)
C37 P3 C49 104.88(16)
C37 P3 C55 99.81(16)
C49 P3 C55 103.85(19)
C37 P3 Mo2 106.96(14)
C49 P3 Mo2 113.79(13)
C55 P3 Mo2 125.13(14)
C67 P4 C38 103.74(17)
C67 P4 C61 101.62(18)
C38 P4 C61 102.30(17)
C67 P4 Mo2 122.86(12)
C38 P4 Mo2 106.34(12)
C61 P4 Mo2 117.48(13)
C38 C37 S5 117.6(3)
C38 C37 P3 120.7(3)
S5 C37 P3 121.7(2)
C37 C38 S6 116.3(3)
C37 C38 P4 120.3(3)
S6 C38 P4 123.4(2)
C40 C39 S5 123.7(3)
C40 C39 S6 123.0(3)
S5 C39 S6 113.30(19)
C39 C40 S8 123.2(3)
C39 C40 S7 123.2(3)
S8 C40 S7 113.58(19)
C42 C41 C43 126.9(4)
C42 C41 S7 116.5(3)
C43 C41 S7 116.6(4)
C41 C42 C44 126.2(4)
C41 C42 S8 117.3(3)
C44 C42 S8 116.5(4)
O5 C45 Mo2 177.6(4)
O6 C46 Mo2 177.2(5)
O7 C47 Mo2 177.4(5)
O8 C48 Mo2 177.6(4)
C50 C49 C54 118.1(4)
C50 C49 P3 123.7(3)
C54 C49 P3 117.9(3)
C49 C50 C51 120.8(5)
C52 C51 C50 120.0(5)
C51 C52 C53 120.6(5)
C52 C53 C54 119.5(5)
C49 C54 C53 120.9(4)
C56 C55 C60 117.5(4)
C56 C55 P3 123.1(3)
C60 C55 P3 119.2(4)
C55 C56 C57 122.1(4)
C58 C57 C56 118.9(6)
C57 C58 C59 120.6(5)
C58 C59 C60 120.7(5)
C55 C60 C59 120.2(5)
C66 C61 C62 117.9(4)
C66 C61 P4 123.3(3)
C62 C61 P4 118.8(3)
C63 C62 C61 121.4(5)
C64 C63 C62 119.8(6)
C65 C64 C63 120.6(5)
C64 C65 C66 120.0(6)
C61 C66 C65 120.3(5)
C72 C67 C68 117.2(4)
C72 C67 P4 120.2(3)
C68 C67 P4 122.6(3)
C69 C68 C67 121.7(4)
C68 C69 C70 120.3(5)
C71 C70 C69 119.8(6)
C70 C71 C72 120.6(5)
C71 C72 C67 120.4(4)

loop_
_geom_bond_atom_site_label_1
_geom_bond_atom_site_label_2
_geom_bond_distance
Mo1 C10 1.982(4)
Mo1 C11 1.987(5)
Mo1 C9 2.021(5)
Mo1 C12 2.029(5)
Mo1 P2 2.4896(11)
Mo1 P1 2.5002(14)
S1 C1 1.755(4)
S1 C3 1.763(3)
S2 C2 1.756(3)
S2 C3 1.756(4)
S3 C4 1.751(4)
S3 C5 1.757(4)
S4 C4 1.743(3)
S4 C6 1.755(4)
P1 C13 1.820(4)
P1 C19 1.820(4)
P1 C1 1.824(3)
P2 C31 1.820(4)
P2 C2 1.820(4)
P2 C25 1.827(4)
O1 C9 1.146(5)
O2 C10 1.143(4)
O3 C11 1.159(5)
O4 C12 1.150(5)
C1 C2 1.355(5)
C3 C4 1.344(4)
C5 C6 1.328(5)
C5 C7 1.500(6)
C6 C8 1.505(5)
C13 C18 1.385(5)
C13 C14 1.397(5)
C14 C15 1.382(6)
C15 C16 1.354(6)
C16 C17 1.367(6)
C17 C18 1.366(6)
C19 C20 1.378(5)
C19 C24 1.388(5)
C20 C21 1.378(6)
C21 C22 1.364(7)
C22 C23 1.357(7)
C23 C24 1.379(6)
C25 C26 1.381(5)
C25 C30 1.405(5)
C26 C27 1.380(5)
C27 C28 1.366(5)
C28 C29 1.356(6)
C29 C30 1.384(5)
C31 C36 1.366(6)
C31 C32 1.375(6)
C32 C33 1.375(7)
C33 C34 1.349(8)
C34 C35 1.359(8)
C35 C36 1.382(7)
Mo2 C46 1.975(5)
Mo2 C47 1.982(6)
Mo2 C48 2.025(5)
Mo2 C45 2.037(5)
Mo2 P3 2.4899(15)
Mo2 P4 2.4906(14)
S5 C39 1.755(4)
S5 C37 1.755(4)
S6 C38 1.753(4)
S6 C39 1.767(4)
S7 C40 1.743(4)
S7 C41 1.759(4)
S8 C40 1.740(4)
S8 C42 1.757(5)
P3 C37 1.816(3)
P3 C49 1.827(4)
P3 C55 1.831(4)
P4 C67 1.819(4)
P4 C38 1.821(4)
P4 C61 1.826(4)
O5 C45 1.138(5)
O6 C46 1.148(5)
O7 C47 1.162(5)
O8 C48 1.141(5)
C37 C38 1.353(5)
C39 C40 1.340(4)
C41 C42 1.324(6)
C41 C43 1.497(6)
C42 C44 1.522(5)
C49 C50 1.368(5)
C49 C54 1.379(5)
C50 C51 1.384(6)
C51 C52 1.353(7)
C52 C53 1.354(7)
C53 C54 1.386(6)
C55 C56 1.367(6)
C55 C60 1.382(6)
C56 C57 1.396(6)
C57 C58 1.349(7)
C58 C59 1.353(7)
C59 C60 1.386(6)
C61 C66 1.370(6)
C61 C62 1.378(6)
C62 C63 1.369(6)
C63 C64 1.349(8)
C64 C65 1.349(8)
C65 C66 1.391(6)
C67 C72 1.393(5)
C67 C68 1.395(5)
C68 C69 1.363(6)
C69 C70 1.366(7)
C70 C71 1.365(7)
C71 C72 1.383(6)
